data_4311955
loop_
_publ_author_name
'Andrew C. Warden'
'Mark Warren'
'Milton T. W. Hearn'
'Leone Spiccia'

_publ_contact_author 'Spiccia, Leone'
_publ_contact_author_email leone.spiccia@sci.monash.edu.au
_publ_section_title
;
 Binding of Inorganic Oxoanions to Macrocyclic Ligands: Effect of the
 Degree of Protonation on Supramolecular Assemblies Formed by Phosphate
 and [18]aneN6
;
_journal_name_full 'Inorganic Chemistry'
_journal_page_first 6936
_journal_page_last 6943
_journal_paper_doi 10.1021/ic049633v
_journal_volume 43
_journal_year 2004
_chemical_formula_sum 'C24 H100 N12 O30 P4'
_chemical_formula_weight 1161.04
_chemical_name_systematic
;
 1,4,10,13-tetraazonia-7,16-diazacyclooctadecane-bis-monohydrogenphosphato-
heptahydrate
;
_space_group_IT_number 2
_symmetry_cell_setting triclinic
_symmetry_space_group_name_Hall '-P 1'
_symmetry_space_group_name_H-M 'P -1'
_atom_sites_solution_hydrogens geom
_atom_sites_solution_primary direct
_atom_sites_solution_secondary difmap
_audit_creation_date 2003-12-14T00:37:44-00:00
_audit_creation_method 'WinGX routine CIF_UPDATE'
_cell_angle_alpha 91.4810(10)
_cell_angle_beta 90.2980(10)
_cell_angle_gamma 106.5970(10)
_cell_formula_units_Z 1
_cell_length_a 9.46870(10)
_cell_length_b 10.3232(2)
_cell_length_c 14.1338(3)
_cell_measurement_temperature 123(2)
_cell_volume 1323.43(4)
_computing_structure_refinement 'SHELXL-97 (Sheldrick, 1997)'
_computing_structure_solution 'SHELXS-97 (Sheldrick, 1990)'
_diffrn_ambient_temperature 123(2)
_diffrn_measured_fraction_theta_full 0.982
_diffrn_measured_fraction_theta_max 0.954
_diffrn_radiation_monochromator graphite
_diffrn_radiation_type MoK\a
_diffrn_radiation_wavelength 0.71073
_diffrn_reflns_av_R_equivalents 0.0358
_diffrn_reflns_av_unetI/netI 0.0603
_diffrn_reflns_limit_h_max 12
_diffrn_reflns_limit_h_min -12
_diffrn_reflns_limit_k_max 12
_diffrn_reflns_limit_k_min -13
_diffrn_reflns_limit_l_max 18
_diffrn_reflns_limit_l_min -18
_diffrn_reflns_number 12429
_diffrn_reflns_theta_full 27.5
_diffrn_reflns_theta_max 28.3
_diffrn_reflns_theta_min 1.44
_exptl_absorpt_coefficient_mu 0.241
_exptl_absorpt_correction_type none
_exptl_crystal_density_diffrn 1.457
_exptl_crystal_density_method 'not measured'
_exptl_crystal_F_000 628
_exptl_crystal_size_max 0.02
_exptl_crystal_size_mid 0.02
_exptl_crystal_size_min 0.01
_refine_diff_density_max 0.274
_refine_diff_density_min -0.507
_refine_diff_density_rms 0.066
_refine_ls_extinction_method none
_refine_ls_goodness_of_fit_ref 1.032
_refine_ls_hydrogen_treatment mixed
_refine_ls_matrix_type full
_refine_ls_number_parameters 516
_refine_ls_number_reflns 6283
_refine_ls_number_restraints 0
_refine_ls_restrained_S_all 1.032
_refine_ls_R_factor_all 0.0539
_refine_ls_R_factor_gt 0.0384
_refine_ls_shift/su_max 0
_refine_ls_shift/su_mean 0
_refine_ls_structure_factor_coef Fsqd
_refine_ls_weighting_details 'calc w=1/[\s^2^(Fo^2^)+(0.0410P)^2^+0.2738P] where P=(Fo^2^+2Fc^2^)/3'
_refine_ls_weighting_scheme calc
_refine_ls_wR_factor_gt 0.0912
_refine_ls_wR_factor_ref 0.099
_reflns_number_gt 5015
_reflns_number_total 6283
_reflns_threshold_expression >2sigma(I)
_cod_data_source_file ic049633vsi20040319_083424_5.cif
_cod_data_source_block b72d1
_cod_database_code 4311955

loop_
_symmetry_equiv_pos_as_xyz
'x, y, z'
'-x, -y, -z'

loop_
_atom_site_label
_atom_site_type_symbol
_atom_site_fract_x
_atom_site_fract_y
_atom_site_fract_z
_atom_site_U_iso_or_equiv
_atom_site_adp_type
_atom_site_occupancy
_atom_site_symmetry_multiplicity
_atom_site_calc_flag
_atom_site_refinement_flags
_atom_site_disorder_assembly
_atom_site_disorder_group
P1 P 0.46967(4) 0.50914(4) 0.23343(3) 0.01291(11) Uani 1 1 d . . .
H1 H -0.098(2) 0.6133(18) 0.4746(13) 0.018(5) Uiso 1 1 d . . .
P2 P -0.02785(4) 0.49754(4) 0.26211(3) 0.01321(11) Uani 1 1 d . . .
H2 H -0.101(2) 0.565(2) 0.5723(16) 0.040(6) Uiso 1 1 d . . .
H3 H -0.196(2) 0.3393(19) 0.5941(13) 0.021(5) Uiso 1 1 d . . .
H4 H -0.343(3) 0.340(2) 0.6285(17) 0.046(6) Uiso 1 1 d . . .
H5 H -0.077(2) 0.155(2) 0.5499(14) 0.023(5) Uiso 1 1 d . . .
H6 H 0.703(2) 0.655(2) 0.1008(13) 0.026(5) Uiso 1 1 d . . .
H7 H 0.861(2) 0.661(2) 0.1330(14) 0.029(5) Uiso 1 1 d . . .
H8 H 0.580(2) 0.871(2) 0.0753(15) 0.032(6) Uiso 1 1 d . . .
H9 H 0.405(2) 0.6110(19) 0.0342(14) 0.024(5) Uiso 1 1 d . . .
H10 H 0.397(2) 0.571(2) -0.0645(15) 0.033(5) Uiso 1 1 d . . .
N1A N 0.80132(15) 0.68529(14) 0.08648(9) 0.0154(3) Uani 1 1 d . . .
C1A C 0.81756(19) 0.61973(17) -0.00686(11) 0.0169(3) Uani 1 1 d . . .
H1A H 0.916(2) 0.6659(19) -0.0318(12) 0.021(5) Uiso 1 1 d . . .
N2A N 0.60876(15) 0.83191(15) 0.02811(10) 0.0178(3) Uani 1 1 d . . .
C2A C 0.85167(19) 0.83639(17) 0.08629(12) 0.0193(3) Uani 1 1 d . . .
H2A H 0.7455(19) 0.6318(17) -0.0484(12) 0.012(4) Uiso 1 1 d . . .
N3A N 0.35235(15) 0.61310(14) -0.01585(10) 0.0152(3) Uani 1 1 d . . .
C3A C 0.76672(18) 0.89168(18) 0.01470(12) 0.0190(3) Uani 1 1 d . . .
H3A H 0.8343(19) 0.8672(18) 0.1533(13) 0.019(5) Uiso 1 1 d . . .
C4A C 0.51954(18) 0.83557(18) -0.05524(11) 0.0185(3) Uani 1 1 d . . .
H4A H 0.956(2) 0.8653(19) 0.0708(13) 0.024(5) Uiso 1 1 d . . .
C5A C 0.36063(18) 0.75506(17) -0.04010(12) 0.0183(3) Uani 1 1 d . . .
H5A H 0.798(2) 0.990(2) 0.0234(14) 0.030(5) Uiso 1 1 d . . .
C6A C 0.19696(17) 0.52948(17) -0.00172(12) 0.0169(3) Uani 1 1 d . . .
H6A H 0.789(2) 0.8712(19) -0.0487(13) 0.020(5) Uiso 1 1 d . . .
H7A H 0.518(2) 0.927(2) -0.0742(14) 0.036(6) Uiso 1 1 d . . .
H8A H 0.5599(19) 0.7950(18) -0.1092(13) 0.018(4) Uiso 1 1 d . . .
H9A H 0.314(2) 0.7903(19) 0.0151(13) 0.021(5) Uiso 1 1 d . . .
H10A H 0.301(2) 0.7486(18) -0.0986(13) 0.020(5) Uiso 1 1 d . . .
H11A H 0.162(2) 0.5642(19) 0.0560(13) 0.021(5) Uiso 1 1 d . . .
H12A H 0.1382(18) 0.5450(17) -0.0554(12) 0.011(4) Uiso 1 1 d . . .
N1B N -0.14889(15) 0.61177(14) 0.52731(10) 0.0162(3) Uani 1 1 d . . .
C1B C -0.13918(19) 0.75325(18) 0.55981(12) 0.0204(4) Uani 1 1 d . . .
H1B H -0.201(2) 0.7474(18) 0.6160(13) 0.020(5) Uiso 1 1 d . . .
N2B N -0.29588(15) 0.31225(14) 0.57683(9) 0.0159(3) Uani 1 1 d . . .
C2B C -0.30486(17) 0.53001(18) 0.50956(12) 0.0179(3) Uani 1 1 d . . .
H2B H -0.1819(19) 0.7931(19) 0.5102(13) 0.019(5) Uiso 1 1 d . . .
N3B N -0.10946(15) 0.17941(15) 0.49927(10) 0.0182(3) Uani 1 1 d . . .
C3B C -0.32118(19) 0.38248(18) 0.49025(11) 0.0186(3) Uani 1 1 d . . .
H3B H -0.3626(18) 0.5429(17) 0.5638(12) 0.011(4) Uiso 1 1 d . . .
C4B C -0.34700(19) 0.16129(18) 0.56694(12) 0.0206(4) Uani 1 1 d . . .
H4B H -0.340(2) 0.5656(19) 0.4553(13) 0.023(5) Uiso 1 1 d . . .
C5B C -0.26610(18) 0.11203(19) 0.48761(12) 0.0204(4) Uani 1 1 d . . .
H5B H -0.424(2) 0.3354(19) 0.4696(13) 0.020(5) Uiso 1 1 d . . .
C6B C -0.01960(19) 0.16823(18) 0.41851(12) 0.0214(4) Uani 1 1 d . . .
H6B H -0.252(2) 0.3708(19) 0.4453(13) 0.021(5) Uiso 1 1 d . . .
H7B H -0.453(2) 0.1403(19) 0.5527(13) 0.021(5) Uiso 1 1 d . . .
H8B H -0.325(2) 0.127(2) 0.6265(15) 0.032(5) Uiso 1 1 d . . .
H9B H -0.292(2) 0.016(2) 0.4928(14) 0.029(5) Uiso 1 1 d . . .
H10B H -0.297(2) 0.138(2) 0.4271(14) 0.026(5) Uiso 1 1 d . . .
H11B H -0.024(2) 0.077(2) 0.3995(13) 0.022(5) Uiso 1 1 d . . .
H12B H -0.059(2) 0.209(2) 0.3630(14) 0.026(5) Uiso 1 1 d . . .
H1P H 0.246(3) 0.408(3) 0.229(2) 0.076(10) Uiso 1 1 d . . .
H2P H -0.255(3) 0.429(3) 0.2608(18) 0.058(8) Uiso 1 1 d . . .
O1P1 O 0.51412(12) 0.52730(11) 0.12955(7) 0.0170(2) Uani 1 1 d . . .
O2P1 O 0.58026(12) 0.46477(12) 0.29274(8) 0.0190(3) Uani 1 1 d . . .
O3P1 O 0.32290(13) 0.38935(12) 0.23958(8) 0.0201(3) Uani 1 1 d . . .
O4P1 O 0.44034(12) 0.63818(11) 0.27293(8) 0.0181(2) Uani 1 1 d . . .
O1P2 O -0.01413(12) 0.63029(11) 0.21163(8) 0.0184(2) Uani 1 1 d . . .
O2P2 O 0.06924(12) 0.41996(12) 0.21723(8) 0.0195(3) Uani 1 1 d . . .
O3P2 O -0.18911(13) 0.40164(13) 0.24549(8) 0.0201(3) Uani 1 1 d . . .
O4P2 O 0.00290(12) 0.52617(11) 0.36824(7) 0.0175(2) Uani 1 1 d . . .
O1W O 0.19402(17) 0.02396(14) 0.23644(11) 0.0308(3) Uani 1 1 d . . .
H1W H 0.399(3) 0.146(3) 0.2947(19) 0.059(8) Uiso 1 1 d . . .
O2W O 0.48275(16) 0.17586(15) 0.31231(10) 0.0271(3) Uani 1 1 d . . .
H2W H 0.501(3) 0.265(3) 0.310(2) 0.081(10) Uiso 1 1 d . . .
O3W O -0.03558(15) 0.15377(15) 0.16582(9) 0.0254(3) Uani 1 1 d . . .
H3W H 0.034(3) 0.122(3) 0.1840(17) 0.049(7) Uiso 1 1 d . . .
O4W O -0.33199(17) 0.03875(14) 0.22148(10) 0.0275(3) Uani 1 1 d . . .
H4W H -0.008(3) 0.236(3) 0.1843(16) 0.042(7) Uiso 1 1 d . . .
O5W O 0.27311(16) -0.21426(14) 0.18145(9) 0.0257(3) Uani 1 1 d . . .
H5W H -0.247(3) 0.082(3) 0.2145(18) 0.055(8) Uiso 1 1 d . . .
O6W O -0.03766(14) -0.15852(14) 0.32162(9) 0.0241(3) Uani 1 1 d . . .
H6W H 0.332(3) -0.258(3) 0.2052(18) 0.054(7) Uiso 1 1 d . . .
O7W O -0.32100(14) -0.16427(15) 0.33944(9) 0.0260(3) Uani 1 1 d . . .
H7W H 0.180(3) -0.268(3) 0.1863(17) 0.052(7) Uiso 1 1 d . . .
H8W H -0.030(3) -0.232(3) 0.2915(18) 0.057(8) Uiso 1 1 d . . .
H9W H -0.145(3) -0.167(3) 0.3278(19) 0.070(8) Uiso 1 1 d . . .
H10W H -0.325(3) -0.091(3) 0.300(2) 0.083(10) Uiso 1 1 d . . .
H11W H -0.390(3) -0.236(3) 0.3156(18) 0.058(8) Uiso 1 1 d . . .
H12W H 0.128(3) -0.024(3) 0.2689(18) 0.052(8) Uiso 1 1 d . . .
H13W H 0.235(3) -0.032(3) 0.2124(18) 0.051(8) Uiso 1 1 d . . .
H14W H -0.376(3) 0.092(3) 0.2460(19) 0.065(9) Uiso 1 1 d . . .

loop_
_atom_site_aniso_label
_atom_site_aniso_U_11
_atom_site_aniso_U_22
_atom_site_aniso_U_33
_atom_site_aniso_U_23
_atom_site_aniso_U_13
_atom_site_aniso_U_12
P1 0.0112(2) 0.0156(2) 0.01213(19) -0.00061(15) 0.00073(15) 0.00421(16)
P2 0.0112(2) 0.0146(2) 0.0138(2) -0.00113(15) -0.00168(15) 0.00381(16)
N1A 0.0154(7) 0.0169(7) 0.0142(6) -0.0004(5) -0.0013(6) 0.0048(6)
C1A 0.0177(8) 0.0198(9) 0.0125(7) -0.0014(6) -0.0008(7) 0.0044(7)
N2A 0.0185(7) 0.0209(8) 0.0152(6) 0.0003(6) -0.0003(6) 0.0075(6)
C2A 0.0202(8) 0.0162(9) 0.0201(8) -0.0018(7) -0.0029(7) 0.0032(7)
N3A 0.0151(6) 0.0172(7) 0.0141(6) 0.0001(5) -0.0006(6) 0.0059(6)
C3A 0.0197(8) 0.0163(9) 0.0203(8) 0.0014(7) -0.0003(7) 0.0039(7)
C4A 0.0217(8) 0.0166(9) 0.0176(8) 0.0009(6) -0.0012(7) 0.0060(7)
C5A 0.0194(8) 0.0172(9) 0.0194(8) 0.0004(6) -0.0020(7) 0.0071(7)
C6A 0.0147(8) 0.0196(9) 0.0163(7) -0.0016(6) 0.0008(6) 0.0051(7)
N1B 0.0167(7) 0.0193(8) 0.0140(6) 0.0008(5) 0.0025(6) 0.0074(6)
C1B 0.0232(9) 0.0188(9) 0.0214(8) -0.0002(7) 0.0064(7) 0.0096(7)
N2B 0.0142(7) 0.0178(7) 0.0154(6) -0.0036(5) 0.0006(6) 0.0043(6)
C2B 0.0159(8) 0.0237(9) 0.0155(8) 0.0001(6) -0.0013(7) 0.0080(7)
N3B 0.0182(7) 0.0218(8) 0.0150(7) -0.0020(6) -0.0003(6) 0.0065(6)
C3B 0.0172(8) 0.0244(9) 0.0144(7) -0.0020(6) -0.0014(7) 0.0068(7)
C4B 0.0200(9) 0.0166(9) 0.0232(9) -0.0032(7) 0.0010(7) 0.0025(7)
C5B 0.0194(8) 0.0189(10) 0.0214(8) -0.0056(7) -0.0001(7) 0.0036(7)
C6B 0.0267(9) 0.0183(9) 0.0195(8) -0.0034(7) 0.0043(7) 0.0074(7)
O1P1 0.0193(6) 0.0198(6) 0.0136(5) -0.0003(4) 0.0014(4) 0.0082(5)
O2P1 0.0144(5) 0.0275(7) 0.0163(5) 0.0016(5) -0.0008(4) 0.0082(5)
O3P1 0.0137(6) 0.0180(6) 0.0280(6) 0.0038(5) 0.0002(5) 0.0035(5)
O4P1 0.0183(6) 0.0179(6) 0.0186(6) -0.0032(4) 0.0027(5) 0.0061(5)
O1P2 0.0202(6) 0.0169(6) 0.0179(5) 0.0018(4) -0.0040(5) 0.0050(5)
O2P2 0.0131(5) 0.0201(6) 0.0255(6) -0.0047(5) 0.0003(5) 0.0057(5)
O3P2 0.0121(6) 0.0219(7) 0.0256(6) -0.0071(5) -0.0012(5) 0.0044(5)
O4P2 0.0184(6) 0.0189(6) 0.0155(5) -0.0009(4) -0.0023(5) 0.0058(5)
O1W 0.0304(8) 0.0208(8) 0.0397(8) 0.0004(6) 0.0012(7) 0.0051(6)
O2W 0.0248(7) 0.0235(8) 0.0330(7) 0.0001(6) -0.0072(6) 0.0070(6)
O3W 0.0269(7) 0.0197(7) 0.0275(7) -0.0038(5) 0.0007(6) 0.0036(6)
O4W 0.0258(7) 0.0243(8) 0.0314(7) 0.0003(6) -0.0003(6) 0.0058(6)
O5W 0.0243(7) 0.0245(7) 0.0277(7) 0.0028(5) 0.0007(6) 0.0060(6)
O6W 0.0253(7) 0.0243(7) 0.0244(6) -0.0064(5) -0.0044(5) 0.0106(6)
O7W 0.0226(6) 0.0226(7) 0.0313(7) -0.0034(6) -0.0029(6) 0.0044(6)

loop_
_atom_type_symbol
_atom_type_description
_atom_type_scat_dispersion_real
_atom_type_scat_dispersion_imag
_atom_type_scat_source
C C 0.0033 0.0016 'International Tables Vol C Tables 4.2.6.8 and 6.1.1.4'
H H 0 0 'International Tables Vol C Tables 4.2.6.8 and 6.1.1.4'
N N 0.0061 0.0033 'International Tables Vol C Tables 4.2.6.8 and 6.1.1.4'
O O 0.0106 0.006 'International Tables Vol C Tables 4.2.6.8 and 6.1.1.4'
P P 0.1023 0.0942 'International Tables Vol C Tables 4.2.6.8 and 6.1.1.4'

loop_
_geom_angle_atom_site_label_1
_geom_angle_atom_site_label_2
_geom_angle_atom_site_label_3
_geom_angle
_geom_angle_site_symmetry_1
_geom_angle_site_symmetry_3
_geom_angle_publ_flag
O2P1 P1 O4P1 112.65(6) . . ?
O2P1 P1 O1P1 112.63(6) . . ?
O4P1 P1 O1P1 109.66(6) . . ?
O2P1 P1 O3P1 104.39(7) . . ?
O4P1 P1 O3P1 108.43(6) . . ?
O1P1 P1 O3P1 108.81(6) . . ?
O2P2 P2 O4P2 112.90(6) . . ?
O2P2 P2 O1P2 111.33(7) . . ?
O4P2 P2 O1P2 109.90(6) . . ?
O2P2 P2 O3P2 103.97(6) . . ?
O4P2 P2 O3P2 109.99(6) . . ?
O1P2 P2 O3P2 108.52(7) . . ?
C2A N1A C1A 113.69(13) . . ?
N1A C1A C6A 112.05(13) . 2_665 ?
C4A N2A C3A 113.79(13) . . ?
N1A C2A C3A 111.67(13) . . ?
C5A N3A C6A 111.85(12) . . ?
N2A C3A C2A 109.46(14) . . ?
N2A C4A C5A 110.44(14) . . ?
N3A C5A C4A 110.12(13) . . ?
N3A C6A C1A 113.04(13) . 2_665 ?
C2B N1B C1B 111.59(12) . . ?
N1B C1B C6B 110.36(13) . 2_566 ?
C3B N2B C4B 113.77(13) . . ?
N1B C2B C3B 113.19(13) . . ?
C6B N3B C5B 115.37(13) . . ?
N2B C3B C2B 112.28(13) . . ?
N2B C4B C5B 110.61(14) . . ?
N3B C5B C4B 108.25(13) . . ?
N3B C6B C1B 109.16(13) . 2_566 ?

loop_
_geom_bond_atom_site_label_1
_geom_bond_atom_site_label_2
_geom_bond_distance
_geom_bond_site_symmetry_2
_geom_bond_publ_flag
P1 O2P1 1.5145(11) . ?
P1 O4P1 1.5290(11) . ?
P1 O1P1 1.5308(11) . ?
P1 O3P1 1.5790(12) . ?
P2 O2P2 1.5131(11) . ?
P2 O4P2 1.5315(11) . ?
P2 O1P2 1.5342(12) . ?
P2 O3P2 1.5772(12) . ?
N1A C2A 1.495(2) . ?
N1A C1A 1.496(2) . ?
C1A C6A 1.515(2) 2_665 ?
N2A C4A 1.454(2) . ?
N2A C3A 1.461(2) . ?
C2A C3A 1.510(2) . ?
N3A C5A 1.494(2) . ?
N3A C6A 1.495(2) . ?
C4A C5A 1.516(2) . ?
C6A C1A 1.515(2) 2_665 ?
N1B C2B 1.493(2) . ?
N1B C1B 1.497(2) . ?
C1B C6B 1.516(2) 2_566 ?
N2B C3B 1.491(2) . ?
N2B C4B 1.496(2) . ?
C2B C3B 1.504(2) . ?
N3B C6B 1.449(2) . ?
N3B C5B 1.454(2) . ?
C4B C5B 1.518(2) . ?
C6B C1B 1.516(2) 2_566 ?

loop_
_geom_hbond_atom_site_label_D
_geom_hbond_atom_site_label_H
_geom_hbond_atom_site_label_A
_geom_hbond_distance_DH
_geom_hbond_distance_HA
_geom_hbond_distance_DA
_geom_hbond_angle_DHA
_geom_hbond_site_symmetry_A
N1B H1 O4P2 0.885(19) 2.104(19) 2.9254(17) 153.9(17) .
N1B H2 O4P2 0.99(2) 1.72(2) 2.7074(17) 169.3(19) 2_566
N2B H3 O4P2 0.932(19) 2.02(2) 2.8893(17) 155.3(16) 2_566
N2B H4 O4P1 0.94(2) 1.72(2) 2.6488(17) 170(2) 2_566
N3B H5 O6W 0.85(2) 2.10(2) 2.9255(18) 162.2(18) 2_556
N1A H6 O1P1 0.92(2) 1.94(2) 2.8214(18) 158.6(18) .
N1A H7 O1P2 0.94(2) 1.72(2) 2.6629(17) 173.3(19) 1_655
N3A H9 O1P1 0.87(2) 2.05(2) 2.8619(17) 156.3(18) .
N3A H10 O1P1 0.97(2) 1.74(2) 2.6888(17) 166.1(19) 2_665
O3P1 H1P O2P2 0.82(3) 1.72(3) 2.5296(15) 169(3) .
O3P2 H2P O2P1 0.78(3) 1.76(3) 2.5388(16) 171(3) 1_455
O2W H1W O1W 0.80(3) 2.14(3) 2.918(2) 166(3) .
O2W H2W O2P1 0.89(3) 2.00(3) 2.8804(19) 168(3) .
O3W H3W O1W 0.86(3) 2.18(3) 3.038(2) 174(2) .
O3W H4W O2P2 0.85(3) 1.88(3) 2.7194(18) 175(2) .
O4W H5W O3W 0.81(3) 2.05(3) 2.841(2) 164(3) .
O5W H6W O4P1 0.89(3) 1.94(3) 2.8209(17) 171(2) 1_545
O5W H7W O1P2 0.90(3) 1.88(3) 2.7764(18) 173(2) 1_545
O6W H8W O1P2 0.88(3) 1.83(3) 2.7064(17) 171(2) 1_545
O6W H9W O7W 1.00(3) 1.68(3) 2.6799(18) 174(2) .
O7W H10W O4W 0.96(3) 1.77(3) 2.736(2) 177(3) .
O7W H11W O4P1 0.89(3) 1.84(3) 2.7194(17) 168(2) 1_445
O1W H12W O6W 0.83(3) 1.94(3) 2.756(2) 168(2) .
O1W H13W O5W 0.85(3) 2.05(3) 2.859(2) 159(2) .
O4W H14W O2W 0.85(3) 2.01(3) 2.842(2) 166(3) 1_455
